data_7212180
loop_
_publ_author_name
'Krasowska, M.'
'Kochel, A.'
'Filarowski, A.'

_publ_section_title
;
 The conformational analysis of 2-hydroxyaryl Schiff thiosemicarbazones
;
_journal_issue 6
_journal_name_full CrystEngComm
_journal_page_first 1955
_journal_paper_doi 10.1039/b921402j
_journal_volume 12
_journal_year 2010
_chemical_formula_moiety 'C9 H11 N3 O3 S, 2(C2 H8 N), O4 S'
_chemical_formula_sum 'C13 H27 N5 O7 S2'
_chemical_formula_weight 429.54
_chemical_name_common
;
1-(4-hydroxy-6-methyl-2-oxo-2H-pyran-3-yl) ethan-1-one 
thiosemicarbazone di dimethylaminium cation sulfate
;
_chemical_name_systematic
;
1-(4-hydroxy-6-methyl-2-oxo-2H-pyran-3-yl) ethan-1-one 
thiosemicarbazone di dimethylaminium cation sulfate
;
_space_group_IT_number 14
_symmetry_cell_setting monoclinic
_symmetry_space_group_name_Hall '-P 2ybc'
_symmetry_space_group_name_H-M 'P 1 21/c 1'
_atom_sites_solution_hydrogens geom
_atom_sites_solution_primary direct
_atom_sites_solution_secondary difmap
_audit_creation_method SHELXL-97
_cell_angle_alpha 90.00
_cell_angle_beta 118.65(2)
_cell_angle_gamma 90.00
_cell_formula_units_Z 4
_cell_length_a 12.863(2)
_cell_length_b 7.992(3)
_cell_length_c 22.218(3)
_cell_measurement_reflns_used 5200
_cell_measurement_temperature 100(2)
_cell_measurement_theta_max 36.87
_cell_measurement_theta_min 2.75
_cell_volume 2004.4(9)
_computing_cell_refinement 'CrysAlis RED (Oxford Diffraction, date)'
_computing_data_collection 'CrysAlis CCD (Oxford Diffraction, date)'
_computing_data_reduction 'CrysAlis RED '
_computing_molecular_graphics 'SHELXTL (Bruker, 1999)'
_computing_publication_material SHELXL-97
_computing_structure_refinement 'SHELXL-97 (Sheldrick, 1997)'
_computing_structure_solution 'SHELXS-97 (Sheldrick, 1997)'
_diffrn_ambient_temperature 100(2)
_diffrn_measured_fraction_theta_full 0.999
_diffrn_measured_fraction_theta_max 0.934
_diffrn_measurement_device_type Km4-CCD
_diffrn_measurement_method /w
_diffrn_radiation_monochromator graphite
_diffrn_radiation_source 'fine-focus sealed tube'
_diffrn_radiation_type MoK\a
_diffrn_radiation_wavelength 0.71073
_diffrn_reflns_av_R_equivalents 0.0426
_diffrn_reflns_av_sigmaI/netI 0.0577
_diffrn_reflns_limit_h_max 21
_diffrn_reflns_limit_h_min -21
_diffrn_reflns_limit_k_max 13
_diffrn_reflns_limit_k_min -12
_diffrn_reflns_limit_l_max 37
_diffrn_reflns_limit_l_min -35
_diffrn_reflns_number 37694
_diffrn_reflns_theta_full 25.00
_diffrn_reflns_theta_max 36.87
_diffrn_reflns_theta_min 2.75
_exptl_absorpt_coefficient_mu 0.310
_exptl_absorpt_correction_T_max 0.890
_exptl_absorpt_correction_T_min 0.789
_exptl_absorpt_correction_type analytical
_exptl_absorpt_process_details 'CrysAlis RED, Oxford Diffraction'
_exptl_crystal_colour yellow
_exptl_crystal_density_diffrn 1.423
_exptl_crystal_density_method 'not measured'
_exptl_crystal_description plate
_exptl_crystal_F_000 912
_exptl_crystal_size_max 0.17
_exptl_crystal_size_mid 0.16
_exptl_crystal_size_min 0.15
_refine_diff_density_max 0.499
_refine_diff_density_min -0.367
_refine_diff_density_rms 0.068
_refine_ls_extinction_method none
_refine_ls_goodness_of_fit_ref 1.029
_refine_ls_hydrogen_treatment mixed
_refine_ls_matrix_type full
_refine_ls_number_parameters 280
_refine_ls_number_reflns 9450
_refine_ls_number_restraints 4
_refine_ls_restrained_S_all 1.029
_refine_ls_R_factor_all 0.0836
_refine_ls_R_factor_gt 0.0423
_refine_ls_shift/su_max 0.001
_refine_ls_shift/su_mean 0.000
_refine_ls_structure_factor_coef Fsqd
_refine_ls_weighting_details 'calc w=1/[\s^2^(Fo^2^)+(0.0531P)^2^+0.0097P] where P=(Fo^2^+2Fc^2^)/3'
_refine_ls_weighting_scheme calc
_refine_ls_wR_factor_gt 0.0908
_refine_ls_wR_factor_ref 0.1094
_reflns_number_gt 5976
_reflns_number_total 9450
_reflns_threshold_expression >2sigma(I)
_cod_data_source_file b921402j.txt
_cod_data_source_block olek7dc
_cod_depositor_comments
;
The following automatic conversions were performed:

'_symmetry_cell_setting' value 'Monoclinic' changed to 'monoclinic'
according to /home/saulius/struct/CIF-dictionaries/cif_core.dic
dictionary named 'cif_core.dic' version 2.4.2 from 2011-04-26.

Automatic conversion script
Id: cif_fix_values 1891 2012-01-12 08:04:46Z andrius 
;
_cod_original_sg_symbol_H-M P2(1)/c
_cod_database_code 7212180

loop_
_symmetry_equiv_pos_as_xyz
'x, y, z'
'-x, y+1/2, -z+1/2'
'-x, -y, -z'
'x, -y-1/2, z-1/2'

loop_
_atom_site_label
_atom_site_type_symbol
_atom_site_fract_x
_atom_site_fract_y
_atom_site_fract_z
_atom_site_U_iso_or_equiv
_atom_site_adp_type
_atom_site_occupancy
_atom_site_symmetry_multiplicity
_atom_site_calc_flag
_atom_site_refinement_flags
S1 S 0.15091(3) 0.43376(4) 0.697763(16) 0.02498(8) Uani 1 1 d .
O1 O -0.13667(8) 0.11654(12) 0.34987(4) 0.02306(18) Uani 1 1 d .
O2 O -0.04466(9) 0.19984(13) 0.54927(5) 0.0268(2) Uani 1 1 d D
H1 H 0.0249 0.2532 0.5657 0.101(10) Uiso 1 1 d RD
O3 O 0.03076(8) 0.21141(12) 0.35943(4) 0.0258(2) Uani 1 1 d .
N1 N 0.14008(9) 0.33869(13) 0.56640(5) 0.01974(19) Uani 1 1 d .
N2 N 0.24050(9) 0.42379(14) 0.61109(5) 0.0207(2) Uani 1 1 d D
H1A H 0.3072(13) 0.428(2) 0.6062(8) 0.031(4) Uiso 1 1 d D
N3 N 0.36374(10) 0.52470(16) 0.71680(6) 0.0286(2) Uani 1 1 d D
H2A H 0.4174(16) 0.533(2) 0.7017(10) 0.049(5) Uiso 1 1 d D
H3A H 0.3747(15) 0.579(2) 0.7553(8) 0.036(5) Uiso 1 1 d D
C1 C 0.00413(10) 0.23498(15) 0.45907(6) 0.0180(2) Uani 1 1 d .
C2 C -0.06946(11) 0.17756(15) 0.48547(6) 0.0202(2) Uani 1 1 d .
C3 C -0.17712(11) 0.09164(16) 0.44188(6) 0.0228(2) Uani 1 1 d .
H3 H -0.2252 0.0530 0.4595 0.032(4) Uiso 1 1 d R
C4 C -0.20911(10) 0.06682(16) 0.37552(6) 0.0213(2) Uani 1 1 d .
C5 C -0.02672(10) 0.19198(15) 0.38955(6) 0.0189(2) Uani 1 1 d .
C6 C 0.11183(10) 0.33032(15) 0.50149(6) 0.0173(2) Uani 1 1 d .
C7 C 0.18166(12) 0.41861(18) 0.47351(7) 0.0261(3) Uani 1 1 d .
H7A H 0.2473 0.3500 0.4797 0.054(6) Uiso 1 1 d R
H7B H 0.1319 0.4401 0.4255 0.047(5) Uiso 1 1 d R
H7C H 0.2106 0.5227 0.4973 0.058(6) Uiso 1 1 d R
C8 C 0.25648(10) 0.46237(16) 0.67474(6) 0.0197(2) Uani 1 1 d .
C9 C -0.31879(12) -0.01305(19) 0.32254(7) 0.0295(3) Uani 1 1 d .
H9A H -0.3665 -0.0480 0.3428 0.034(4) Uiso 1 1 d R
H9B H -0.3623 0.0657 0.2864 0.049(5) Uiso 1 1 d R
H9C H -0.2986 -0.1087 0.3041 0.034(4) Uiso 1 1 d R
N4 N 0.15051(9) 0.70079(14) 0.28674(5) 0.0223(2) Uani 1 1 d .
H4A H 0.0978 0.7325 0.2439 0.039(5) Uiso 1 1 d R
H4B H 0.2235 0.7221 0.2926 0.035(5) Uiso 1 1 d R
C10 C 0.13120(12) 0.80161(18) 0.33650(7) 0.0266(3) Uani 1 1 d .
H10A H 0.1906 0.7740 0.3823 0.029(4) Uiso 1 1 d R
H10B H 0.1363 0.9185 0.3282 0.034(4) Uiso 1 1 d R
H10C H 0.0542 0.7775 0.3313 0.035(4) Uiso 1 1 d R
C11 C 0.13850(12) 0.51859(17) 0.29388(7) 0.0273(3) Uani 1 1 d .
H11A H 0.0624 0.4956 0.2901 0.037(5) Uiso 1 1 d R
H11B H 0.1457 0.4603 0.2583 0.036(4) Uiso 1 1 d R
H11C H 0.1996 0.4817 0.3378 0.028(4) Uiso 1 1 d R
N5 N 0.54872(10) 0.75407(13) 0.05917(5) 0.0226(2) Uani 1 1 d .
H5A H 0.5583 0.8652 0.0664 0.035(5) Uiso 1 1 d R
H5B H 0.5506 0.7315 0.0200 0.029(4) Uiso 1 1 d R
C12 C 0.43164(13) 0.70507(18) 0.05115(8) 0.0301(3) Uani 1 1 d .
H12A H 0.4272 0.7356 0.0916 0.045(5) Uiso 1 1 d R
H12B H 0.3702 0.7614 0.0121 0.038(5) Uiso 1 1 d R
H12C H 0.4217 0.5862 0.0445 0.032(4) Uiso 1 1 d R
C13 C 0.64771(15) 0.6661(2) 0.11659(8) 0.0410(4) Uani 1 1 d .
H13A H 0.6361 0.5474 0.1101 0.068(7) Uiso 1 1 d R
H13B H 0.7210 0.6963 0.1179 0.053(6) Uiso 1 1 d R
H13C H 0.6503 0.6973 0.1590 0.052(6) Uiso 1 1 d R
S2 S 0.53131(2) 0.17366(4) 0.113165(14) 0.01637(6) Uani 1 1 d .
O4 O 0.59803(8) 0.09253(11) 0.08244(4) 0.02025(17) Uani 1 1 d .
O5 O 0.44540(9) 0.29331(12) 0.06376(5) 0.0275(2) Uani 1 1 d .
O6 O 0.61543(8) 0.26316(13) 0.17599(5) 0.0277(2) Uani 1 1 d .
O7 O 0.46790(8) 0.04419(12) 0.13014(5) 0.0265(2) Uani 1 1 d .

loop_
_atom_site_aniso_label
_atom_site_aniso_U_11
_atom_site_aniso_U_22
_atom_site_aniso_U_33
_atom_site_aniso_U_23
_atom_site_aniso_U_13
_atom_site_aniso_U_12
S1 0.02125(14) 0.03520(18) 0.02131(14) -0.00651(12) 0.01247(12) -0.00427(12)
O1 0.0214(4) 0.0295(5) 0.0155(4) -0.0019(3) 0.0066(3) -0.0053(4)
O2 0.0266(5) 0.0369(5) 0.0201(4) -0.0064(4) 0.0137(4) -0.0070(4)
O3 0.0250(4) 0.0370(5) 0.0171(4) -0.0033(4) 0.0114(4) -0.0050(4)
N1 0.0196(5) 0.0230(5) 0.0154(4) -0.0041(4) 0.0074(4) -0.0026(4)
N2 0.0169(4) 0.0289(5) 0.0157(4) -0.0050(4) 0.0074(4) -0.0035(4)
N3 0.0207(5) 0.0433(7) 0.0223(5) -0.0146(5) 0.0108(4) -0.0056(5)
C1 0.0174(5) 0.0206(5) 0.0145(5) 0.0002(4) 0.0065(4) -0.0004(4)
C2 0.0184(5) 0.0219(6) 0.0197(5) -0.0016(4) 0.0088(4) 0.0021(4)
C3 0.0177(5) 0.0269(6) 0.0227(6) -0.0014(5) 0.0089(5) -0.0014(5)
C4 0.0169(5) 0.0216(6) 0.0216(5) 0.0003(4) 0.0062(4) 0.0011(4)
C5 0.0186(5) 0.0220(6) 0.0151(5) 0.0008(4) 0.0073(4) 0.0012(4)
C6 0.0165(5) 0.0207(5) 0.0149(5) 0.0007(4) 0.0076(4) 0.0021(4)
C7 0.0251(6) 0.0339(7) 0.0197(6) -0.0013(5) 0.0109(5) -0.0078(5)
C8 0.0198(5) 0.0233(6) 0.0171(5) -0.0036(4) 0.0098(4) 0.0013(4)
C9 0.0231(6) 0.0334(7) 0.0248(6) -0.0029(5) 0.0058(5) -0.0081(5)
N4 0.0198(5) 0.0307(6) 0.0165(4) 0.0040(4) 0.0088(4) 0.0014(4)
C10 0.0254(6) 0.0352(7) 0.0221(6) -0.0015(5) 0.0136(5) 0.0003(5)
C11 0.0245(6) 0.0307(7) 0.0247(6) 0.0030(5) 0.0102(5) -0.0029(5)
N5 0.0280(5) 0.0170(5) 0.0205(5) 0.0004(4) 0.0097(4) -0.0005(4)
C12 0.0315(7) 0.0234(6) 0.0389(8) -0.0005(6) 0.0197(6) -0.0026(5)
C13 0.0373(8) 0.0322(8) 0.0363(8) 0.0136(6) 0.0040(7) -0.0013(6)
S2 0.01583(12) 0.01688(12) 0.01654(12) -0.00261(10) 0.00786(10) -0.00095(10)
O4 0.0211(4) 0.0208(4) 0.0207(4) -0.0037(3) 0.0115(3) -0.0010(3)
O5 0.0289(5) 0.0237(5) 0.0256(5) 0.0019(4) 0.0095(4) 0.0085(4)
O6 0.0228(4) 0.0345(5) 0.0234(4) -0.0133(4) 0.0092(4) -0.0034(4)
O7 0.0250(4) 0.0275(5) 0.0333(5) 0.0023(4) 0.0190(4) -0.0034(4)

loop_
_atom_type_symbol
_atom_type_description
_atom_type_scat_dispersion_real
_atom_type_scat_dispersion_imag
_atom_type_scat_source
C C 0.0033 0.0016 'International Tables Vol C Tables 4.2.6.8 and 6.1.1.4'
H H 0.0000 0.0000 'International Tables Vol C Tables 4.2.6.8 and 6.1.1.4'
N N 0.0061 0.0033 'International Tables Vol C Tables 4.2.6.8 and 6.1.1.4'
O O 0.0106 0.0060 'International Tables Vol C Tables 4.2.6.8 and 6.1.1.4'
S S 0.1246 0.1234 'International Tables Vol C Tables 4.2.6.8 and 6.1.1.4'

loop_
_geom_angle_atom_site_label_1
_geom_angle_atom_site_label_2
_geom_angle_atom_site_label_3
_geom_angle
C4 O1 C5 123.41(9)
C2 O2 H1 100.5
C6 N1 N2 119.32(10)
C8 N2 N1 118.92(10)
C8 N2 H1A 115.5(11)
N1 N2 H1A 123.0(11)
C8 N3 H2A 118.9(13)
C8 N3 H3A 118.6(11)
H2A N3 H3A 121.0(17)
C2 C1 C5 118.32(11)
C2 C1 C6 121.32(10)
C5 C1 C6 120.31(10)
O2 C2 C1 122.95(11)
O2 C2 C3 116.98(11)
C1 C2 C3 120.06(11)
C4 C3 C2 120.18(12)
C4 C3 H3 119.9
C2 C3 H3 119.9
C3 C4 O1 120.34(11)
C3 C4 C9 127.65(12)
O1 C4 C9 112.02(11)
O3 C5 O1 113.91(10)
O3 C5 C1 128.99(11)
O1 C5 C1 117.11(10)
N1 C6 C1 114.43(10)
N1 C6 C7 122.02(11)
C1 C6 C7 123.48(10)
C6 C7 H7A 109.5
C6 C7 H7B 109.5
H7A C7 H7B 109.5
C6 C7 H7C 109.4
H7A C7 H7C 109.5
H7B C7 H7C 109.5
N3 C8 N2 113.64(10)
N3 C8 S1 123.46(9)
N2 C8 S1 122.89(9)
C4 C9 H9A 109.4
C4 C9 H9B 109.5
H9A C9 H9B 109.5
C4 C9 H9C 109.5
H9A C9 H9C 109.5
H9B C9 H9C 109.5
C11 N4 C10 113.03(10)
C11 N4 H4A 109.0
C10 N4 H4A 108.9
C11 N4 H4B 109.0
C10 N4 H4B 109.0
H4A N4 H4B 107.8
N4 C10 H10A 109.4
N4 C10 H10B 109.5
H10A C10 H10B 109.5
N4 C10 H10C 109.5
H10A C10 H10C 109.5
H10B C10 H10C 109.5
N4 C11 H11A 109.5
N4 C11 H11B 109.4
H11A C11 H11B 109.5
N4 C11 H11C 109.5
H11A C11 H11C 109.5
H11B C11 H11C 109.5
C13 N5 C12 112.53(11)
C13 N5 H5A 109.1
C12 N5 H5A 109.0
C13 N5 H5B 109.1
C12 N5 H5B 109.1
H5A N5 H5B 107.9
N5 C12 H12A 109.5
N5 C12 H12B 109.5
H12A C12 H12B 109.5
N5 C12 H12C 109.4
H12A C12 H12C 109.5
H12B C12 H12C 109.5
N5 C13 H13A 109.5
N5 C13 H13B 109.5
H13A C13 H13B 109.5
N5 C13 H13C 109.5
H13A C13 H13C 109.5
H13B C13 H13C 109.5
O7 S2 O5 109.65(6)
O7 S2 O6 110.03(6)
O5 S2 O6 109.70(6)
O7 S2 O4 108.98(6)
O5 S2 O4 109.53(5)
O6 S2 O4 108.93(5)

loop_
_geom_bond_atom_site_label_1
_geom_bond_atom_site_label_2
_geom_bond_distance
S1 C8 1.6805(12)
O1 C4 1.3639(15)
O1 C5 1.3947(15)
O2 C2 1.3075(15)
O2 H1 0.8961
O3 C5 1.2219(14)
N1 C6 1.3092(14)
N1 N2 1.3737(14)
N2 C8 1.3633(15)
N2 H1A 0.916(13)
N3 C8 1.3374(17)
N3 H2A 0.903(14)
N3 H3A 0.907(13)
C1 C2 1.4082(17)
C1 C5 1.4400(16)
C1 C6 1.4616(16)
C2 C3 1.4287(18)
C3 C4 1.3418(18)
C3 H3 0.9300
C4 C9 1.4802(18)
C6 C7 1.4921(17)
C7 H7A 0.9599
C7 H7B 0.9599
C7 H7C 0.9601
C9 H9A 0.9600
C9 H9B 0.9601
C9 H9C 0.9600
N4 C11 1.4808(18)
N4 C10 1.4821(16)
N4 H4A 0.9000
N4 H4B 0.8999
C10 H10A 0.9600
C10 H10B 0.9601
C10 H10C 0.9600
C11 H11A 0.9600
C11 H11B 0.9600
C11 H11C 0.9599
N5 C13 1.4785(18)
N5 C12 1.4818(18)
N5 H5A 0.9002
N5 H5B 0.9000
C12 H12A 0.9599
C12 H12B 0.9600
C12 H12C 0.9602
C13 H13A 0.9602
C13 H13B 0.9601
C13 H13C 0.9600
S2 O7 1.4741(10)
S2 O5 1.4755(10)
S2 O6 1.4773(10)
S2 O4 1.4781(9)

loop_
_geom_torsion_atom_site_label_1
_geom_torsion_atom_site_label_2
_geom_torsion_atom_site_label_3
_geom_torsion_atom_site_label_4
_geom_torsion
C6 N1 N2 C8 166.37(11)
C5 C1 C2 O2 175.08(11)
C6 C1 C2 O2 -2.56(19)
C5 C1 C2 C3 -5.38(17)
C6 C1 C2 C3 176.98(11)
O2 C2 C3 C4 178.91(12)
C1 C2 C3 C4 -0.67(19)
C2 C3 C4 O1 2.98(19)
C2 C3 C4 C9 -177.44(13)
C5 O1 C4 C3 1.03(18)
C5 O1 C4 C9 -178.61(11)
C4 O1 C5 O3 172.59(11)
C4 O1 C5 C1 -7.04(16)
C2 C1 C5 O3 -170.64(13)
C6 C1 C5 O3 7.0(2)
C2 C1 C5 O1 8.93(16)
C6 C1 C5 O1 -173.41(10)
N2 N1 C6 C1 179.29(10)
N2 N1 C6 C7 -3.52(17)
C2 C1 C6 N1 7.92(16)
C5 C1 C6 N1 -169.68(11)
C2 C1 C6 C7 -169.23(12)
C5 C1 C6 C7 13.18(18)
N1 N2 C8 N3 171.51(11)
N1 N2 C8 S1 -8.44(16)
